data_1565615
loop_
_publ_author_name
'Nayak, Mousumi'
'Kumar Singh, Ashish'
'Prakash, Pradyot'
'Kant, Rajni'
'Bhattacharya, Subrato'

_publ_section_title
;
 Structural studies on thiosalicylate complexes of Zn(II) & Hg(II). First
 insight into Zn(II)-thiosalicylate complex as potential antibacterial,
 antibiofilm and anti-tumour agent
;
_journal_name_full 'Inorganica Chimica Acta'
_journal_page_first 119263
_journal_paper_doi 10.1016/j.ica.2019.119263
_journal_volume 501
_journal_year 2020
_chemical_formula_moiety 'C14 H8 Hg O4 S2, C6 H18 N2'
_chemical_formula_sum 'C20 H26 Hg N2 O4 S2'
_chemical_formula_weight 623.14
_space_group_crystal_system orthorhombic
_space_group_IT_number 43
_space_group_name_Hall 'F 2 -2d'
_space_group_name_H-M_alt 'F d d 2'
_atom_sites_solution_hydrogens geom
_atom_sites_solution_primary dual
_cell_angle_alpha 90
_cell_angle_beta 90
_cell_angle_gamma 90
_cell_formula_units_Z 16
_cell_length_a 12.1384(5)
_cell_length_b 65.810(2)
_cell_length_c 11.2189(5)
_cell_measurement_reflns_used 8100
_cell_measurement_temperature 293(2)
_cell_measurement_theta_max 72.9830
_cell_measurement_theta_min 5.3600
_cell_volume 8962.0(6)
_computing_cell_refinement 'CrysAlisPro 1.171.39.27b (Rigaku OD, 2015)'
_computing_data_collection 'CrysAlisPro 1.171.39.27b (Rigaku OD, 2015)'
_computing_data_reduction 'CrysAlisPro 1.171.39.27b (Rigaku OD, 2015)'
_computing_molecular_graphics 'Olex2 (Dolomanov et al., 2009)'
_computing_publication_material 'Olex2 (Dolomanov et al., 2009)'
_computing_structure_refinement 'ShelXL (Sheldrick, 2015)'
_computing_structure_solution 'ShelXT (Sheldrick, 2015)'
_diffrn_ambient_temperature 293(2)
_diffrn_detector 'CCD plate'
_diffrn_detector_area_resol_mean 10.4622
_diffrn_detector_type AtlasS2
_diffrn_measured_fraction_theta_full 0.949
_diffrn_measured_fraction_theta_max 0.949
_diffrn_measurement_details
;
List of Runs (angles in degrees, time in seconds):

  # Type    Start    End  Width  t~exp~   \w     \q     \k     \f   Frames
--------------------------------------------------------------------------
  1  \w   -129.00 -34.50   0.75    4.00    --  -38.45 178.00 -90.00  126
  2  \w    -53.00 130.00   0.75    4.00    --   38.45   0.00   0.00  244
  3  \w     57.00 130.50   0.75    4.00    --   38.45 178.00-120.00   98
  4  \w     28.00 115.00   0.75   16.00    --  109.73-111.00 -30.00  116
  5  \w     23.00 108.50   0.75   16.00    --  109.73 -94.00-120.00  114
  6  \w    100.00 178.00   0.75   16.00    --  109.73 111.00 150.00  104
  7  \w    100.00 178.00   0.75   16.00    --  109.73 111.00 -60.00  104
  8  \w     28.00 115.00   0.75   16.00    --  109.73-111.00   0.00  116
  9  \w     74.00 177.50   0.75   16.00    --  109.73  77.00  30.00  138
 10  \w     79.00 178.00   0.75   16.00    --  109.73  45.00 150.00  132
 11  \w   -116.00  -6.50   0.75    4.00    --  -38.45 -57.00-180.00  146
 12  \w   -122.00  -2.00   0.75    4.00    --  -38.45 -77.00 120.00  160
 13  \w      2.00 122.00   0.75    4.00    --   38.45  77.00   0.00  160
 14  \w     77.00 177.50   0.75   16.00    --  109.73  61.00  90.00  134
 15  \w     72.00 177.00   0.75   16.00    --  109.73  30.00 -30.00  140
 16  \w     74.00 177.50   0.75   16.00    --  109.73  77.00-180.00  138
 17  \w     28.00  55.00   0.75   16.00    --  109.73-111.00 150.00   36
 18  \w     77.00 177.50   0.75   16.00    --  109.73  61.00   0.00  134
 19  \w     77.00 177.50   0.75   16.00    --  109.73  61.00-120.00  134
;
_diffrn_measurement_device 'four-circle diffractometer'
_diffrn_measurement_device_type 'SuperNova, Dual, Cu at home/near, AtlasS2'
_diffrn_measurement_method '\w scans'
_diffrn_orient_matrix_type 'CrysAlisPro convention (1999,Acta A55,543-557)'
_diffrn_orient_matrix_UB_11 -0.0971540000
_diffrn_orient_matrix_UB_12 0.0191900000
_diffrn_orient_matrix_UB_13 0.0161440000
_diffrn_orient_matrix_UB_21 0.0362757500
_diffrn_orient_matrix_UB_22 -0.1079723000
_diffrn_orient_matrix_UB_23 0.0106572500
_diffrn_orient_matrix_UB_31 0.0900475500
_diffrn_orient_matrix_UB_32 0.0640099000
_diffrn_orient_matrix_UB_33 0.0131574500
_diffrn_radiation_monochromator mirror
_diffrn_radiation_probe x-ray
_diffrn_radiation_type CuK\a
_diffrn_radiation_wavelength 1.54184
_diffrn_reflns_av_R_equivalents 0.1307
_diffrn_reflns_av_unetI/netI 0.0740
_diffrn_reflns_Laue_measured_fraction_full 0.949
_diffrn_reflns_Laue_measured_fraction_max 0.949
_diffrn_reflns_limit_h_max 14
_diffrn_reflns_limit_h_min -14
_diffrn_reflns_limit_k_max 77
_diffrn_reflns_limit_k_min -77
_diffrn_reflns_limit_l_max 13
_diffrn_reflns_limit_l_min -13
_diffrn_reflns_number 17295
_diffrn_reflns_point_group_measured_fraction_full 0.955
_diffrn_reflns_point_group_measured_fraction_max 0.955
_diffrn_reflns_theta_full 67.018
_diffrn_reflns_theta_max 67.018
_diffrn_reflns_theta_min 5.377
_diffrn_source 'micro-focus sealed X-ray tube'
_diffrn_source_type 'SuperNova (Cu) X-ray Source'
_exptl_absorpt_coefficient_mu 14.303
_exptl_absorpt_correction_T_max 0.810
_exptl_absorpt_correction_T_min 0.050
_exptl_absorpt_correction_type gaussian
_exptl_absorpt_process_details
;
CrysAlisPro 1.171.39.27b (Rigaku Oxford Diffraction, 2015)
Numerical absorption correction based on gaussian integration over
			a multifaceted crystal model
Empirical absorption correction using spherical harmonics,
 implemented in SCALE3 ABSPACK scaling algorithm.
;
_exptl_crystal_colour colourless
_exptl_crystal_density_diffrn 1.847
_exptl_crystal_description rod
_exptl_crystal_F_000 4864
_exptl_crystal_size_max 0.315
_exptl_crystal_size_mid 0.248
_exptl_crystal_size_min 0.096
_refine_diff_density_max 3.504
_refine_diff_density_min -1.277
_refine_diff_density_rms 0.215
_refine_ls_abs_structure_details
;
 Flack x determined using 1561 quotients [(I+)-(I-)]/[(I+)+(I-)]
 (Parsons, Flack and Wagner, Acta Cryst. B69 (2013) 249-259).
;
_refine_ls_abs_structure_Flack -0.02(3)
_refine_ls_extinction_method none
_refine_ls_goodness_of_fit_ref 1.061
_refine_ls_hydrogen_treatment constr
_refine_ls_matrix_type full
_refine_ls_number_parameters 242
_refine_ls_number_reflns 3817
_refine_ls_number_restraints 1
_refine_ls_restrained_S_all 1.061
_refine_ls_R_factor_all 0.0833
_refine_ls_R_factor_gt 0.0808
_refine_ls_shift/su_max 0.001
_refine_ls_shift/su_mean 0.000
_refine_ls_structure_factor_coef Fsqd
_refine_ls_weighting_details 'w=1/[\s^2^(Fo^2^)+(0.1071P)^2^+570.1819P] where P=(Fo^2^+2Fc^2^)/3'
_refine_ls_weighting_scheme calc
_refine_ls_wR_factor_gt 0.2198
_refine_ls_wR_factor_ref 0.2227
_reflns_Friedel_coverage 0.907
_reflns_Friedel_fraction_full 0.962
_reflns_Friedel_fraction_max 0.962
_reflns_number_gt 3721
_reflns_number_total 3817
_reflns_threshold_expression 'I > 2\s(I)'
_twin_special_details
;
Component 2 rotated by 179.3271\% 
 around [-0.00 -0.00 1.00] (reciprocal) or [-0.11 -0.08 0.99] (direct)
;
_cod_data_source_file ICA-2020-501-119263.cif
_cod_data_source_block mn2_cu_twin1_hklf4
_cod_database_code 1565615
_chemical_oxdiff_formula 'Hg1 C20 N2 O4 S2 H24'
_shelx_space_group_comment
;
The symmetry employed for this shelxl refinement is uniquely defined
by the following loop, which should always be used as a source of
symmetry information in preference to the above space-group names.
They are only intended as comments.
;
_diffrn_oxdiff_ac3_digest_frames
;
01e943237e09bfb9a969509682db5591cd0247426be
;
_olex2_refinement_description
;
1. Fixed Uiso
 At 1.2 times of:
  All C(H) groups, All C(H,H) groups, All N(H) groups
 At 1.5 times of:
  All C(H,H,H) groups
2.a Ternary CH refined with riding coordinates:
 N005(H005), N006(H006)
2.b Secondary CH2 refined with riding coordinates:
 C00E(H00D,H00E), C00S(H00V,H00W)
2.c Aromatic/amide H refined with riding coordinates:
 C00I(H00I), C00K(H00K), C00T(H00T), C00O(H00O), C00Q(H00Q), C00P(H00P),
 C00M(H00M), C008(H008)
2.d Fitted hexagon refined as free rotating group:
 C00C(C00I,C00K,C00T,C00O,C00J), C00D(C00Q,C00P,C00M,C008,C00N)
2.e Idealised Me refined as rotating group:
 C009(H00A,H00B,H00C), C00G(H00F,H00G,H00H), C00L(H00J,H00L,H00N), C00R(H00R,
 H00S,H00U)
;
_olex2_submission_special_instructions 'No special instructions were received'
_oxdiff_exptl_absorpt_empirical_details
;
Empirical correction (ABSPACK) includes:
- Absorption correction using spherical harmonics
- Frame scaling
;
_oxdiff_exptl_absorpt_empirical_full_max 2.222
_oxdiff_exptl_absorpt_empirical_full_min 0.392
_oxdiff_twin_integration_method simultaneous
_oxdiff_twin_items 2

loop_
_space_group_symop_operation_xyz
'x, y, z'
'-x, -y, z'
'x+1/4, -y+1/4, z+1/4'
'-x+1/4, y+1/4, z+1/4'
'x, y+1/2, z+1/2'
'-x, -y+1/2, z+1/2'
'x+1/4, -y+3/4, z+3/4'
'-x+1/4, y+3/4, z+3/4'
'x+1/2, y, z+1/2'
'-x+1/2, -y, z+1/2'
'x+3/4, -y+1/4, z+3/4'
'-x+3/4, y+1/4, z+3/4'
'x+1/2, y+1/2, z'
'-x+1/2, -y+1/2, z'
'x+3/4, -y+3/4, z+1/4'
'-x+3/4, y+3/4, z+1/4'

loop_
_atom_site_label
_atom_site_type_symbol
_atom_site_fract_x
_atom_site_fract_y
_atom_site_fract_z
_atom_site_U_iso_or_equiv
_atom_site_adp_type
_atom_site_occupancy
_atom_site_site_symmetry_order
_atom_site_calc_flag
_atom_site_refinement_flags_posn
_atom_site_refinement_flags_adp
_atom_site_refinement_flags_occupancy
_atom_site_disorder_assembly
_atom_site_disorder_group
Hg01 Hg 0.59340(10) 0.56330(2) 0.40459(18) 0.0583(4) Uani 1 1 d . . . . .
S002 S 0.5818(7) 0.59873(11) 0.4306(8) 0.066(2) Uani 1 1 d . . . . .
S003 S 0.5755(7) 0.52881(12) 0.3595(9) 0.068(2) Uani 1 1 d . . . . .
O004 O 0.7982(17) 0.5579(3) 0.402(3) 0.061(4) Uani 1 1 d . . . . .
N005 N 0.899(2) 0.5778(4) 0.572(2) 0.056(6) Uani 1 1 d . . . . .
H005 H 0.862184 0.569852 0.509977 0.067 Uiso 1 1 calc R . . . .
N006 N 0.725(2) 0.5516(3) 0.811(2) 0.059(6) Uani 1 1 d . . . . .
H006 H 0.663626 0.560960 0.797126 0.071 Uiso 1 1 calc R . . . .
O007 O 0.560(3) 0.5606(4) 0.623(2) 0.078(7) Uani 1 1 d . . . . .
C009 C 0.680(3) 0.5307(5) 0.814(3) 0.065(8) Uani 1 1 d . . . . .
H00A H 0.739781 0.521145 0.816818 0.098 Uiso 1 1 calc GR . . . .
H00B H 0.637312 0.528380 0.743110 0.098 Uiso 1 1 calc GR . . . .
H00C H 0.634385 0.529096 0.882746 0.098 Uiso 1 1 calc GR . . . .
O00A O 0.918(2) 0.5331(3) 0.438(2) 0.073(6) Uani 1 1 d . . . . .
C00B C 0.528(2) 0.5758(4) 0.676(2) 0.050(6) Uani 1 1 d . . . . .
C00C C 0.4410(13) 0.5896(2) 0.6245(14) 0.051(6) Uani 1 1 d . . . . .
C00I C 0.3422(15) 0.5918(3) 0.6857(13) 0.053(7) Uani 1 1 d G . . . .
H00I H 0.330822 0.584802 0.756806 0.063 Uiso 1 1 calc R . . . .
C00K C 0.2604(13) 0.6044(3) 0.6407(19) 0.065(7) Uani 1 1 d G . . . .
H00K H 0.194213 0.605861 0.681601 0.078 Uiso 1 1 calc R . . . .
C00T C 0.2774(15) 0.6148(3) 0.534(2) 0.076(10) Uani 1 1 d G . . . .
H00T H 0.222590 0.623227 0.504279 0.091 Uiso 1 1 calc R . . . .
C00O C 0.3762(18) 0.6126(3) 0.4732(16) 0.078(10) Uani 1 1 d G . . . .
H00O H 0.387579 0.619534 0.402161 0.093 Uiso 1 1 calc R . . . .
C00J C 0.4581(14) 0.6000(3) 0.5183(15) 0.060(8) Uani 1 1 d G . . . .
C00D C 0.7949(16) 0.5288(3) 0.2760(14) 0.053(6) Uani 1 1 d . . . . .
C00Q C 0.8741(13) 0.5221(3) 0.1955(19) 0.070(9) Uani 1 1 d G . . . .
H00Q H 0.947900 0.525246 0.207674 0.084 Uiso 1 1 calc R . . . .
C00P C 0.8430(18) 0.5106(3) 0.0969(17) 0.065(8) Uani 1 1 d G . . . .
H00P H 0.895930 0.506172 0.043107 0.078 Uiso 1 1 calc R . . . .
C00M C 0.733(2) 0.5059(3) 0.0788(17) 0.082(11) Uani 1 1 d G . . . .
H00M H 0.711804 0.498249 0.012847 0.098 Uiso 1 1 calc R . . . .
C008 C 0.6535(14) 0.5126(3) 0.159(2) 0.071(8) Uani 1 1 d G . . . .
H008 H 0.579645 0.509400 0.147153 0.085 Uiso 1 1 calc R . . . .
C00N C 0.6846(14) 0.5240(3) 0.2579(18) 0.067(8) Uani 1 1 d G . . . .
C00E C 0.834(3) 0.5758(4) 0.684(3) 0.062(7) Uani 1 1 d . . . . .
H00D H 0.766786 0.583664 0.677309 0.074 Uiso 1 1 calc R . . . .
H00E H 0.876248 0.581059 0.750293 0.074 Uiso 1 1 calc R . . . .
O00F O 0.559(2) 0.5794(4) 0.783(2) 0.076(6) Uani 1 1 d . . . . .
C00G C 1.013(3) 0.5704(6) 0.583(3) 0.071(8) Uani 1 1 d . . . . .
H00F H 1.051540 0.578205 0.642351 0.107 Uiso 1 1 calc GR . . . .
H00G H 1.050237 0.571849 0.507689 0.107 Uiso 1 1 calc GR . . . .
H00H H 1.012957 0.556342 0.605796 0.107 Uiso 1 1 calc GR . . . .
C00H C 0.836(2) 0.5403(4) 0.382(3) 0.059(7) Uani 1 1 d . . . . .
C00L C 0.777(3) 0.5573(5) 0.926(3) 0.073(10) Uani 1 1 d . . . . .
H00J H 0.721899 0.557461 0.987317 0.109 Uiso 1 1 calc GR . . . .
H00L H 0.809600 0.570498 0.918957 0.109 Uiso 1 1 calc GR . . . .
H00N H 0.832750 0.547510 0.945677 0.109 Uiso 1 1 calc GR . . . .
C00R C 0.900(3) 0.5992(6) 0.535(4) 0.080(10) Uani 1 1 d . . . . .
H00R H 0.826033 0.603903 0.524111 0.120 Uiso 1 1 calc GR . . . .
H00S H 0.939449 0.600404 0.460500 0.120 Uiso 1 1 calc GR . . . .
H00U H 0.936229 0.607265 0.594268 0.120 Uiso 1 1 calc GR . . . .
C00S C 0.805(2) 0.5538(5) 0.707(3) 0.057(6) Uani 1 1 d . . . . .
H00V H 0.872150 0.546304 0.724739 0.068 Uiso 1 1 calc R . . . .
H00W H 0.772611 0.547985 0.636075 0.068 Uiso 1 1 calc R . . . .

loop_
_atom_site_aniso_label
_atom_site_aniso_U_11
_atom_site_aniso_U_22
_atom_site_aniso_U_33
_atom_site_aniso_U_23
_atom_site_aniso_U_13
_atom_site_aniso_U_12
Hg01 0.0555(6) 0.0614(6) 0.0581(6) 0.0001(5) -0.0005(6) 0.0068(5)
S002 0.065(5) 0.060(4) 0.073(6) 0.008(3) 0.015(4) 0.002(3)
S003 0.051(4) 0.061(4) 0.092(6) -0.001(3) 0.009(4) -0.004(3)
O004 0.057(11) 0.053(10) 0.074(12) -0.005(12) -0.005(12) 0.002(8)
N005 0.051(14) 0.054(12) 0.063(14) -0.008(10) 0.006(11) -0.008(10)
N006 0.070(17) 0.058(12) 0.048(13) 0.000(9) 0.003(11) 0.011(11)
O007 0.10(2) 0.080(14) 0.053(13) 0.011(10) 0.000(12) 0.027(13)
C009 0.051(17) 0.09(2) 0.057(17) 0.008(14) -0.004(13) -0.008(15)
O00A 0.075(15) 0.079(13) 0.064(16) -0.006(10) -0.017(11) 0.014(11)
C00B 0.032(11) 0.075(16) 0.042(15) 0.004(11) 0.000(10) -0.001(10)
C00C 0.057(16) 0.044(12) 0.051(16) -0.003(9) -0.002(12) -0.001(11)
C00I 0.055(16) 0.062(14) 0.041(16) -0.002(10) -0.006(11) -0.003(12)
C00K 0.048(14) 0.060(13) 0.09(2) -0.001(15) 0.005(16) 0.001(12)
C00T 0.07(2) 0.058(17) 0.10(3) 0.012(16) -0.004(19) 0.015(15)
C00O 0.09(3) 0.054(17) 0.09(3) 0.020(16) -0.01(2) 0.002(17)
C00J 0.07(2) 0.044(13) 0.061(17) 0.005(11) -0.020(15) 0.004(13)
C00D 0.059(18) 0.048(13) 0.050(14) -0.002(10) -0.007(13) -0.002(12)
C00Q 0.07(2) 0.057(15) 0.08(2) -0.008(14) 0.025(17) -0.002(14)
C00P 0.051(18) 0.08(2) 0.063(18) -0.009(16) 0.006(14) 0.004(14)
C00M 0.13(4) 0.049(15) 0.07(2) -0.006(13) 0.00(2) -0.005(18)
C008 0.08(2) 0.055(13) 0.073(18) -0.008(18) -0.020(18) -0.006(14)
C00N 0.064(19) 0.042(13) 0.10(2) 0.006(14) 0.000(17) 0.003(13)
C00E 0.069(19) 0.063(16) 0.053(19) -0.002(12) 0.005(13) 0.007(14)
O00F 0.073(16) 0.095(17) 0.059(13) 0.000(10) -0.023(12) 0.011(12)
C00G 0.07(2) 0.10(2) 0.049(17) -0.004(15) 0.009(15) -0.014(18)
C00H 0.055(17) 0.060(16) 0.063(19) 0.007(13) -0.001(13) -0.009(12)
C00L 0.07(2) 0.09(2) 0.06(2) -0.002(15) -0.034(17) -0.007(16)
C00R 0.06(2) 0.07(2) 0.11(3) -0.001(18) 0.002(19) -0.013(16)
C00S 0.040(14) 0.073(17) 0.057(15) -0.004(12) -0.002(12) -0.004(13)

loop_
_atom_type_symbol
_atom_type_description
_atom_type_scat_dispersion_real
_atom_type_scat_dispersion_imag
_atom_type_scat_source
C C 0.0181 0.0091 'International Tables Vol C Tables 4.2.6.8 and 6.1.1.4'
H H 0.0000 0.0000 'International Tables Vol C Tables 4.2.6.8 and 6.1.1.4'
Hg Hg -4.2923 7.6849 'International Tables Vol C Tables 4.2.6.8 and 6.1.1.4'
N N 0.0311 0.0180 'International Tables Vol C Tables 4.2.6.8 and 6.1.1.4'
O O 0.0492 0.0322 'International Tables Vol C Tables 4.2.6.8 and 6.1.1.4'
S S 0.3331 0.5567 'International Tables Vol C Tables 4.2.6.8 and 6.1.1.4'

loop_
_exptl_crystal_face_index_h
_exptl_crystal_face_index_k
_exptl_crystal_face_index_l
_exptl_crystal_face_perp_dist
-3 -2 -14 0.1118
3 -5 5 0.1175
-2 5 -2 0.1412
3 3 14 0.0864
-3 -2 6 0.1154
3 2 -6 0.1154
0 0 2 0.0560
0 0 -2 0.0620
0 1 -42 0.0467
0 -1 42 0.0490

loop_
_geom_angle_atom_site_label_1
_geom_angle_atom_site_label_2
_geom_angle_atom_site_label_3
_geom_angle
_geom_angle_site_symmetry_1
_geom_angle_site_symmetry_3
S002 Hg01 O004 101.6(4) . .
S002 Hg01 O007 86.5(6) . .
S003 Hg01 S002 169.7(3) . .
S003 Hg01 O004 87.3(4) . .
S003 Hg01 O007 97.4(6) . .
O007 Hg01 O004 99.3(10) . .
C00J S002 Hg01 99.3(7) . .
C00N S003 Hg01 104.0(7) . .
C00H O004 Hg01 119.6(18) . .
C00E N005 H005 108.1 . .
C00G N005 H005 108.1 . .
C00G N005 C00E 114(3) . .
C00R N005 H005 108.1 . .
C00R N005 C00E 110(3) . .
C00R N005 C00G 109(3) . .
C009 N006 H006 107.8 . .
C009 N006 C00L 112(2) . .
C009 N006 C00S 110(2) . .
C00L N006 H006 107.8 . .
C00L N006 C00S 112(3) . .
C00S N006 H006 107.8 . .
C00B O007 Hg01 118.1(18) . .
N006 C009 H00A 109.5 . .
N006 C009 H00B 109.5 . .
N006 C009 H00C 109.5 . .
H00A C009 H00B 109.5 . .
H00A C009 H00C 109.5 . .
H00B C009 H00C 109.5 . .
O007 C00B C00C 122(2) . .
O007 C00B O00F 121(3) . .
O00F C00B C00C 117(2) . .
C00I C00C C00B 118.5(14) . .
C00I C00C C00J 120.0 . .
C00J C00C C00B 121.5(15) . .
C00C C00I H00I 120.0 . .
C00C C00I C00K 120.0 . .
C00K C00I H00I 120.0 . .
C00I C00K H00K 120.0 . .
C00T C00K C00I 120.0 . .
C00T C00K H00K 120.0 . .
C00K C00T H00T 120.0 . .
C00K C00T C00O 120.0 . .
C00O C00T H00T 120.0 . .
C00T C00O H00O 120.0 . .
C00T C00O C00J 120.0 . .
C00J C00O H00O 120.0 . .
C00C C00J S002 124.8(11) . .
C00O C00J S002 115.2(11) . .
C00O C00J C00C 120.0 . .
C00Q C00D C00N 120.0 . .
C00Q C00D C00H 116.3(17) . .
C00N C00D C00H 123.7(17) . .
C00D C00Q H00Q 120.0 . .
C00D C00Q C00P 120.0 . .
C00P C00Q H00Q 120.0 . .
C00Q C00P H00P 120.0 . .
C00M C00P C00Q 120.0 . .
C00M C00P H00P 120.0 . .
C00P C00M H00M 120.0 . .
C008 C00M C00P 120.0 . .
C008 C00M H00M 120.0 . .
C00M C008 H008 120.0 . .
C00M C008 C00N 120.0 . .
C00N C008 H008 120.0 . .
C00D C00N S003 125.8(12) . .
C008 C00N S003 113.8(12) . .
C008 C00N C00D 120.0 . .
N005 C00E H00D 109.5 . .
N005 C00E H00E 109.5 . .
N005 C00E C00S 111(2) . .
H00D C00E H00E 108.1 . .
C00S C00E H00D 109.5 . .
C00S C00E H00E 109.5 . .
N005 C00G H00F 109.5 . .
N005 C00G H00G 109.5 . .
N005 C00G H00H 109.5 . .
H00F C00G H00G 109.5 . .
H00F C00G H00H 109.5 . .
H00G C00G H00H 109.5 . .
O004 C00H C00D 119(3) . .
O00A C00H O004 123(3) . .
O00A C00H C00D 118(3) . .
N006 C00L H00J 109.5 . .
N006 C00L H00L 109.5 . .
N006 C00L H00N 109.5 . .
H00J C00L H00L 109.5 . .
H00J C00L H00N 109.5 . .
H00L C00L H00N 109.5 . .
N005 C00R H00R 109.5 . .
N005 C00R H00S 109.5 . .
N005 C00R H00U 109.5 . .
H00R C00R H00S 109.5 . .
H00R C00R H00U 109.5 . .
H00S C00R H00U 109.5 . .
N006 C00S H00V 109.3 . .
N006 C00S H00W 109.3 . .
C00E C00S N006 112(2) . .
C00E C00S H00V 109.3 . .
C00E C00S H00W 109.3 . .
H00V C00S H00W 107.9 . .

loop_
_geom_bond_atom_site_label_1
_geom_bond_atom_site_label_2
_geom_bond_distance
_geom_bond_site_symmetry_2
Hg01 S002 2.354(8) .
Hg01 S003 2.336(8) .
Hg01 O004 2.51(2) .
Hg01 O007 2.49(2) .
S002 C00J 1.798(17) .
S003 C00N 1.776(18) .
O004 C00H 1.27(4) .
N005 H005 0.9800 .
N005 C00E 1.49(4) .
N005 C00G 1.48(5) .
N005 C00R 1.47(5) .
N006 H006 0.9800 .
N006 C009 1.48(4) .
N006 C00L 1.48(4) .
N006 C00S 1.53(4) .
O007 C00B 1.23(3) .
C009 H00A 0.9600 .
C009 H00B 0.9600 .
C009 H00C 0.9600 .
O00A C00H 1.26(4) .
C00B C00C 1.51(3) .
C00B O00F 1.27(3) .
C00C C00I 1.3900 .
C00C C00J 1.3900 .
C00I H00I 0.9300 .
C00I C00K 1.3900 .
C00K H00K 0.9300 .
C00K C00T 1.3900 .
C00T H00T 0.9300 .
C00T C00O 1.3900 .
C00O H00O 0.9300 .
C00O C00J 1.3900 .
C00D C00Q 1.3900 .
C00D C00N 1.3900 .
C00D C00H 1.50(3) .
C00Q H00Q 0.9300 .
C00Q C00P 1.3900 .
C00P H00P 0.9300 .
C00P C00M 1.3900 .
C00M H00M 0.9300 .
C00M C008 1.3900 .
C008 H008 0.9300 .
C008 C00N 1.3900 .
C00E H00D 0.9700 .
C00E H00E 0.9700 .
C00E C00S 1.51(4) .
C00G H00F 0.9600 .
C00G H00G 0.9600 .
C00G H00H 0.9600 .
C00L H00J 0.9600 .
C00L H00L 0.9600 .
C00L H00N 0.9600 .
C00R H00R 0.9600 .
C00R H00S 0.9600 .
C00R H00U 0.9600 .
C00S H00V 0.9700 .
C00S H00W 0.9700 .

loop_
_twin_individual_id
_twin_individual_mass_fraction_refined
_oxdiff_twin_reflns_isolated
_oxdiff_twin_reflns_overlapped
_twin_individual_twin_lattice_type
_twin_individual_twin_matrix_11
_twin_individual_twin_matrix_12
_twin_individual_twin_matrix_13
_twin_individual_twin_matrix_21
_twin_individual_twin_matrix_22
_twin_individual_twin_matrix_23
_twin_individual_twin_matrix_31
_twin_individual_twin_matrix_32
_twin_individual_twin_matrix_33
1 0.7002 12921 7257 ref 1.0000 0.0000 0.0000 0.0000 1.0000 0.0000 0.0000 0.0000 1.0000
2 0.2998 0 7256 nmt -0.9991 -0.0100 -0.0063 0.0134 -0.9976 -0.0050 -0.2183 -0.1577 1.0013

loop_
_exptl_oxdiff_crystal_face_indexfrac_h
_exptl_oxdiff_crystal_face_indexfrac_k
_exptl_oxdiff_crystal_face_indexfrac_l
_exptl_oxdiff_crystal_face_x
_exptl_oxdiff_crystal_face_y
_exptl_oxdiff_crystal_face_z
-2.9296 -1.8939 -13.9867 0.0225 -0.0508 -0.5691
2.9125 -5.0563 4.8708 -0.3014 0.7035 0.0027
-1.9339 5.0284 -1.6487 0.2578 -0.6306 0.1260
2.9395 2.8922 14.1451 -0.0017 -0.0549 0.6359
-3.0596 -1.9884 6.0321 0.3565 0.1680 -0.3234
3.0596 1.9884 -6.0321 -0.3565 -0.1680 0.3234
-0.0130 -0.0094 2.0019 0.0334 0.0219 0.0246
0.0130 0.0094 -2.0019 -0.0334 -0.0219 -0.0246
0.2828 1.1967 -41.8811 -0.6806 -0.5653 -0.4490
-0.2828 -1.1967 41.8811 0.6806 0.5653 0.4490
